data_4072674
loop_
_publ_author_name
'Ledoux, Nele'
'Allaert, Bart'
'Linden, Anthony'
'Van Der Voort, Pascal'
'Verpoort, Francis'

_publ_section_title
;
 Bis-coordination ofN-(Alkyl)-N&#x2018;-(2,6-diisopropylphenyl)
 Heterocyclic Carbenes to Grubbs Catalysts
;
_journal_issue 4
_journal_name_full Organometallics
_journal_page_first 1052
_journal_paper_doi 10.1021/om060937u
_journal_volume 26
_journal_year 2007
_chemical_formula_moiety 'C49 H70 Cl2 N4 Ru, C H2 Cl2'
_chemical_formula_sum 'C50 H72 Cl4 N4 Ru'
_chemical_formula_weight 971.96
_chemical_name_systematic
; 
 ? 
;
_space_group_IT_number 14
_symmetry_cell_setting monoclinic
_symmetry_Int_Tables_number 14
_symmetry_space_group_name_Hall '-P 2ybc'
_symmetry_space_group_name_H-M 'P 1 21/c 1'
_atom_sites_solution_hydrogens geom
_atom_sites_solution_primary direct
_atom_sites_solution_secondary difmap
_audit_creation_date 06-05-26
_audit_creation_method SHELXL-97
_cell_angle_alpha 90.00
_cell_angle_beta 101.5243(8)
_cell_angle_gamma 90.00
_cell_formula_units_Z 4
_cell_length_a 20.3461(2)
_cell_length_b 15.7586(2)
_cell_length_c 15.6549(2)
_cell_measurement_reflns_used 91234
_cell_measurement_temperature 160(1)
_cell_measurement_theta_max 27.5
_cell_measurement_theta_min 2.0
_cell_volume 4918.18(10)
_computing_cell_refinement 'DENZO-SMN (Otwinowski & Minor, 1997)'
_computing_data_collection 'COLLECT (Nonius, 2000)'
_computing_data_reduction 'DENZO-SMN and SCALEPACK (Otwinowski & Minor, 1997)'
_computing_molecular_graphics 'ORTEPII (Johnson, 1976)'
_computing_publication_material 'SHELXL97 and PLATON (Spek, 2006)'
_computing_structure_refinement 'SHELXL97 (Sheldrick, 1997)'
_computing_structure_solution 'SIR92 (Altomare et al., 1994)'
_diffrn_ambient_temperature 160(1)
_diffrn_detector '65 mm CCD camera on \k goniostat'
_diffrn_detector_area_resol_mean 9
_diffrn_measured_fraction_theta_full 0.999
_diffrn_measured_fraction_theta_max 0.999
_diffrn_measurement_device_type 'Nonius KappaCCD area-detector diffractometer'
_diffrn_measurement_method '\f and \w scans with \k offsets'
_diffrn_radiation_monochromator 'horizontally mounted graphite crystal'
_diffrn_radiation_source 'Nonius FR590 sealed tube generator'
_diffrn_radiation_type 'Mo K\a'
_diffrn_radiation_wavelength 0.71073
_diffrn_reflns_av_R_equivalents 0.1041
_diffrn_reflns_av_sigmaI/netI 0.0463
_diffrn_reflns_limit_h_max 26
_diffrn_reflns_limit_h_min -25
_diffrn_reflns_limit_k_max 20
_diffrn_reflns_limit_k_min -20
_diffrn_reflns_limit_l_max 20
_diffrn_reflns_limit_l_min -20
_diffrn_reflns_number 142538
_diffrn_reflns_theta_full 27.48
_diffrn_reflns_theta_max 27.48
_diffrn_reflns_theta_min 2.04
_diffrn_standards_decay_% 0
_diffrn_standards_number 0
_exptl_absorpt_coefficient_mu 0.573
_exptl_absorpt_correction_T_max 0.945
_exptl_absorpt_correction_T_min 0.831
_exptl_absorpt_correction_type multi-scan
_exptl_absorpt_process_details '(Blessing, 1995)'
_exptl_crystal_colour dark-green
_exptl_crystal_density_diffrn 1.313
_exptl_crystal_density_method 'not measured'
_exptl_crystal_description prism
_exptl_crystal_F_000 2048
_exptl_crystal_size_max 0.25
_exptl_crystal_size_mid 0.20
_exptl_crystal_size_min 0.13
_refine_diff_density_max 0.799
_refine_diff_density_min -0.828
_refine_diff_density_rms 0.134
_refine_ls_extinction_coef 0.0099(4)
_refine_ls_extinction_expression Fc^*^=kFc[1+0.001xFc^2^\l^3^/sin(2\q)]^-1/4^
_refine_ls_extinction_method SHELXL
_refine_ls_goodness_of_fit_ref 1.111
_refine_ls_hydrogen_treatment constr
_refine_ls_matrix_type full
_refine_ls_number_parameters 551
_refine_ls_number_reflns 11274
_refine_ls_number_restraints 9
_refine_ls_restrained_S_all 1.116
_refine_ls_R_factor_all 0.0767
_refine_ls_R_factor_gt 0.0488
_refine_ls_shift/su_max 0.001
_refine_ls_shift/su_mean 0.000
_refine_ls_structure_factor_coef Fsqd
_refine_ls_weighting_details 'w=1/[\s^2^(Fo^2^)+(0.0381P)^2^+11.7911P] where P=(Fo^2^+2Fc^2^)/3'
_refine_ls_weighting_scheme calc
_refine_ls_wR_factor_gt 0.1147
_refine_ls_wR_factor_ref 0.1261
_reflns_number_gt 8356
_reflns_number_total 11274
_reflns_threshold_expression 'I > 2\s(I)'
_cod_data_source_file om060937usi20061011_115456.cif
_cod_data_source_block L0609
_cod_database_code 4072674

loop_
_symmetry_equiv_pos_as_xyz
'x, y, z'
'-x, y+1/2, -z+1/2'
'-x, -y, -z'
'x, -y-1/2, z-1/2'

loop_
_atom_site_label
_atom_site_type_symbol
_atom_site_fract_x
_atom_site_fract_y
_atom_site_fract_z
_atom_site_U_iso_or_equiv
_atom_site_adp_type
_atom_site_occupancy
_atom_site_symmetry_multiplicity
_atom_site_calc_flag
_atom_site_refinement_flags
_atom_site_disorder_assembly
_atom_site_disorder_group
Ru Ru 0.231845(12) 0.002726(17) 0.215083(16) 0.01865(9) Uani 1 1 d . . .
Cl1 Cl 0.29722(4) 0.09015(6) 0.32481(6) 0.0317(2) Uani 1 1 d . . .
Cl2 Cl 0.15303(4) -0.08980(5) 0.13101(5) 0.02459(18) Uani 1 1 d . . .
N1 N 0.11536(14) 0.09683(18) 0.26128(19) 0.0258(6) Uani 1 1 d . . .
N2 N 0.14666(14) 0.16818(18) 0.15814(19) 0.0258(6) Uani 1 1 d . . .
N3 N 0.36369(14) -0.10270(19) 0.22652(19) 0.0257(6) Uani 1 1 d . . .
N4 N 0.28454(14) -0.17938(18) 0.26401(18) 0.0235(6) Uani 1 1 d . . .
C1 C 0.26974(16) 0.0474(2) 0.1286(2) 0.0227(7) Uani 1 1 d . . .
H1 H 0.2795 0.1062 0.1360 0.027 Uiso 1 1 calc R . .
C2 C 0.28831(16) 0.0120(2) 0.0502(2) 0.0227(7) Uani 1 1 d . . .
C3 C 0.31964(18) 0.0671(2) 0.0002(2) 0.0297(8) Uani 1 1 d . . .
H3 H 0.3259 0.1250 0.0168 0.036 Uiso 1 1 calc R . .
C4 C 0.3415(2) 0.0384(3) -0.0730(2) 0.0366(9) Uani 1 1 d . . .
H4 H 0.3629 0.0762 -0.1061 0.044 Uiso 1 1 calc R . .
C5 C 0.3319(2) -0.0458(3) -0.0974(3) 0.0387(10) Uani 1 1 d . . .
H5 H 0.3474 -0.0660 -0.1471 0.046 Uiso 1 1 calc R . .
C6 C 0.30005(19) -0.1006(3) -0.0501(3) 0.0357(9) Uani 1 1 d . . .
H6 H 0.2927 -0.1579 -0.0684 0.043 Uiso 1 1 calc R . .
C7 C 0.27878(17) -0.0727(2) 0.0237(2) 0.0270(7) Uani 1 1 d . . .
H7 H 0.2577 -0.1112 0.0565 0.032 Uiso 1 1 calc R . .
C8 C 0.15848(16) 0.0966(2) 0.2062(2) 0.0216(7) Uani 1 1 d . . .
C9 C 0.0663(2) 0.1664(3) 0.2454(3) 0.0379(9) Uani 1 1 d . . .
H91 H 0.0627 0.1956 0.3003 0.045 Uiso 1 1 calc R . .
H92 H 0.0214 0.1458 0.2164 0.045 Uiso 1 1 calc R . .
C10 C 0.0965(2) 0.2238(3) 0.1860(3) 0.0356(9) Uani 1 1 d . . .
H101 H 0.0622 0.2427 0.1355 0.043 Uiso 1 1 calc R . .
H102 H 0.1180 0.2741 0.2177 0.043 Uiso 1 1 calc R . .
C11 C 0.30070(16) -0.0997(2) 0.2407(2) 0.0208(7) Uani 1 1 d . . .
C12 C 0.39422(19) -0.1874(2) 0.2406(3) 0.0368(9) Uani 1 1 d . . .
H121 H 0.4328 -0.1872 0.2905 0.044 Uiso 1 1 calc R . .
H122 H 0.4095 -0.2075 0.1879 0.044 Uiso 1 1 calc R . .
C13 C 0.33800(19) -0.2415(2) 0.2594(3) 0.0352(9) Uani 1 1 d . . .
H131 H 0.3232 -0.2832 0.2122 0.042 Uiso 1 1 calc R . .
H132 H 0.3517 -0.2721 0.3154 0.042 Uiso 1 1 calc R . .
C14 C 0.10360(18) 0.0223(2) 0.3123(2) 0.0261(7) Uani 1 1 d . . .
H14 H 0.1430 -0.0164 0.3159 0.031 Uiso 1 1 calc R . .
C15 C 0.0980(2) 0.0454(3) 0.4055(2) 0.0341(9) Uani 1 1 d . . .
H151 H 0.1394 0.0747 0.4349 0.041 Uiso 1 1 calc R . .
H152 H 0.0597 0.0845 0.4042 0.041 Uiso 1 1 calc R . .
C16 C 0.0877(2) -0.0347(3) 0.4558(3) 0.0406(10) Uani 1 1 d . . .
H161 H 0.1285 -0.0704 0.4626 0.049 Uiso 1 1 calc R . .
H162 H 0.0814 -0.0186 0.5148 0.049 Uiso 1 1 calc R . .
C17 C 0.0275(2) -0.0861(3) 0.4107(3) 0.0449(11) Uani 1 1 d . . .
H171 H -0.0141 -0.0536 0.4111 0.054 Uiso 1 1 calc R . .
H172 H 0.0252 -0.1396 0.4431 0.054 Uiso 1 1 calc R . .
C18 C 0.0321(2) -0.1065(3) 0.3166(3) 0.0407(10) Uani 1 1 d . . .
H181 H 0.0704 -0.1452 0.3163 0.049 Uiso 1 1 calc R . .
H182 H -0.0094 -0.1358 0.2873 0.049 Uiso 1 1 calc R . .
C19 C 0.04128(18) -0.0262(2) 0.2669(3) 0.0318(8) Uani 1 1 d . . .
H191 H 0.0012 0.0104 0.2629 0.038 Uiso 1 1 calc R . .
H192 H 0.0458 -0.0411 0.2069 0.038 Uiso 1 1 calc R . .
C20 C 0.17474(17) 0.1953(2) 0.0853(2) 0.0259(7) Uani 1 1 d . . .
C21 C 0.22198(19) 0.2609(2) 0.0971(3) 0.0312(8) Uani 1 1 d . . .
C22 C 0.2433(2) 0.2920(2) 0.0236(3) 0.0363(9) Uani 1 1 d . . .
H22 H 0.2749 0.3370 0.0298 0.044 Uiso 1 1 calc R . .
C23 C 0.2191(2) 0.2584(3) -0.0578(3) 0.0388(9) Uani 1 1 d . . .
H23 H 0.2338 0.2807 -0.1072 0.047 Uiso 1 1 calc R . .
C24 C 0.1739(2) 0.1925(3) -0.0678(3) 0.0346(9) Uani 1 1 d . . .
H24 H 0.1585 0.1691 -0.1242 0.042 Uiso 1 1 calc R . .
C25 C 0.14985(18) 0.1591(2) 0.0028(2) 0.0278(8) Uani 1 1 d . . .
C26 C 0.2505(2) 0.2979(2) 0.1863(3) 0.0395(9) Uani 1 1 d . . .
H26 H 0.2332 0.2633 0.2307 0.047 Uiso 1 1 calc R . .
C27 C 0.2262(3) 0.3899(3) 0.1926(3) 0.0542(13) Uani 1 1 d . . .
H271 H 0.2432 0.4254 0.1504 0.081 Uiso 1 1 calc R . .
H272 H 0.2430 0.4117 0.2516 0.081 Uiso 1 1 calc R . .
H273 H 0.1771 0.3912 0.1798 0.081 Uiso 1 1 calc R . .
C28 C 0.3272(2) 0.2940(3) 0.2083(3) 0.0540(12) Uani 1 1 d . . .
H281 H 0.3419 0.2352 0.2041 0.081 Uiso 1 1 calc R . .
H282 H 0.3434 0.3150 0.2677 0.081 Uiso 1 1 calc R . .
H283 H 0.3455 0.3294 0.1671 0.081 Uiso 1 1 calc R . .
C29 C 0.09696(19) 0.0905(3) -0.0107(3) 0.0337(8) Uani 1 1 d . . .
H29 H 0.0993 0.0607 0.0462 0.040 Uiso 1 1 calc R . .
C30 C 0.0274(2) 0.1302(3) -0.0366(3) 0.0537(12) Uani 1 1 d . . .
H301 H 0.0210 0.1719 0.0075 0.080 Uiso 1 1 calc R . .
H302 H -0.0068 0.0858 -0.0408 0.080 Uiso 1 1 calc R . .
H303 H 0.0233 0.1585 -0.0932 0.080 Uiso 1 1 calc R . .
C31 C 0.1071(2) 0.0243(3) -0.0782(3) 0.0443(10) Uani 1 1 d . . .
H311 H 0.0995 0.0506 -0.1360 0.066 Uiso 1 1 calc R . .
H312 H 0.0752 -0.0223 -0.0783 0.066 Uiso 1 1 calc R . .
H313 H 0.1529 0.0022 -0.0634 0.066 Uiso 1 1 calc R . .
C32 C 0.40690(17) -0.0296(2) 0.2197(2) 0.0272(7) Uani 1 1 d . . .
H32 H 0.3770 0.0204 0.2020 0.033 Uiso 1 1 calc R . .
C33 C 0.4522(2) -0.0081(3) 0.3076(3) 0.0397(9) Uani 1 1 d . . .
H331 H 0.4246 0.0001 0.3524 0.048 Uiso 1 1 calc R . .
H332 H 0.4838 -0.0554 0.3265 0.048 Uiso 1 1 calc R . .
C34 C 0.4914(2) 0.0731(3) 0.2982(3) 0.0534(13) Uani 1 1 d . . .
H341 H 0.5213 0.0866 0.3545 0.064 Uiso 1 1 calc R . .
H342 H 0.4596 0.1208 0.2828 0.064 Uiso 1 1 calc R . .
C35 C 0.5332(2) 0.0631(4) 0.2277(3) 0.0581(14) Uani 1 1 d . . .
H351 H 0.5564 0.1172 0.2209 0.070 Uiso 1 1 calc R . .
H352 H 0.5678 0.0189 0.2457 0.070 Uiso 1 1 calc R . .
C36 C 0.4892(2) 0.0385(3) 0.1411(3) 0.0460(11) Uani 1 1 d . . .
H361 H 0.5176 0.0290 0.0975 0.055 Uiso 1 1 calc R . .
H362 H 0.4579 0.0856 0.1200 0.055 Uiso 1 1 calc R . .
C37 C 0.44894(18) -0.0420(3) 0.1498(2) 0.0325(8) Uani 1 1 d . . .
H371 H 0.4191 -0.0551 0.0932 0.039 Uiso 1 1 calc R . .
H372 H 0.4800 -0.0905 0.1658 0.039 Uiso 1 1 calc R . .
C38 C 0.23767(16) -0.2006(2) 0.3184(2) 0.0224(7) Uani 1 1 d . . .
C39 C 0.18743(18) -0.2616(2) 0.2898(2) 0.0252(7) Uani 1 1 d . . .
C40 C 0.15032(18) -0.2915(2) 0.3490(2) 0.0284(8) Uani 1 1 d . . .
H40 H 0.1165 -0.3329 0.3305 0.034 Uiso 1 1 calc R . .
C41 C 0.16123(19) -0.2629(2) 0.4338(2) 0.0315(8) Uani 1 1 d . . .
H41 H 0.1354 -0.2845 0.4732 0.038 Uiso 1 1 calc R . .
C42 C 0.21020(18) -0.2024(2) 0.4610(2) 0.0292(8) Uani 1 1 d . . .
H42 H 0.2171 -0.1823 0.5193 0.035 Uiso 1 1 calc R . .
C43 C 0.24989(17) -0.1700(2) 0.4051(2) 0.0252(7) Uani 1 1 d . . .
C44 C 0.17480(18) -0.2992(2) 0.1983(2) 0.0264(7) Uani 1 1 d . . .
H44 H 0.2009 -0.2656 0.1622 0.032 Uiso 1 1 calc R . .
C45 C 0.10030(19) -0.2953(3) 0.1547(3) 0.0350(9) Uani 1 1 d . . .
H451 H 0.0746 -0.3330 0.1855 0.053 Uiso 1 1 calc R . .
H452 H 0.0947 -0.3133 0.0938 0.053 Uiso 1 1 calc R . .
H453 H 0.0840 -0.2370 0.1570 0.053 Uiso 1 1 calc R . .
C46 C 0.1989(2) -0.3915(2) 0.2011(3) 0.0354(9) Uani 1 1 d . . .
H461 H 0.1749 -0.4250 0.2378 0.053 Uiso 1 1 calc R . .
H462 H 0.2472 -0.3936 0.2253 0.053 Uiso 1 1 calc R . .
H463 H 0.1901 -0.4149 0.1419 0.053 Uiso 1 1 calc R . .
C47 C 0.30760(19) -0.1107(3) 0.4417(2) 0.0337(9) Uani 1 1 d . . .
H47 H 0.3202 -0.0796 0.3917 0.040 Uiso 1 1 calc R . .
C48 C 0.2905(2) -0.0449(3) 0.5050(3) 0.0494(12) Uani 1 1 d . . .
H481 H 0.2857 -0.0730 0.5593 0.074 Uiso 1 1 calc R . .
H482 H 0.2482 -0.0168 0.4790 0.074 Uiso 1 1 calc R . .
H483 H 0.3264 -0.0026 0.5174 0.074 Uiso 1 1 calc R . .
C49 C 0.3688(3) -0.1626(4) 0.4862(4) 0.0696(16) Uani 1 1 d . . .
H491 H 0.4073 -0.1246 0.5039 0.104 Uiso 1 1 calc R . .
H492 H 0.3794 -0.2051 0.4453 0.104 Uiso 1 1 calc R . .
H493 H 0.3587 -0.1911 0.5377 0.104 Uiso 1 1 calc R . .
Cl3 Cl 0.47390(8) 0.28586(10) 0.44237(15) 0.0936(6) Uani 1 1 d D A .
Cl4A Cl 0.44268(10) 0.13046(15) 0.52776(15) 0.0740(8) Uani 0.738(5) 1 d PDU A 1
Cl4B Cl 0.4370(5) 0.2028(8) 0.5686(4) 0.123(3) Uani 0.262(5) 1 d PDU A 2
C51 C 0.4146(3) 0.2116(3) 0.4561(3) 0.0649(14) Uani 1 1 d D . .
H511 H 0.3777 0.2412 0.4764 0.078 Uiso 0.738(5) 1 calc PR A 1
H512 H 0.3957 0.1864 0.3985 0.078 Uiso 0.738(5) 1 calc PR A 1
H513 H 0.4202 0.1574 0.4263 0.078 Uiso 0.262(5) 1 calc PR A 2
H514 H 0.3683 0.2329 0.4367 0.078 Uiso 0.262(5) 1 calc PR A 2

loop_
_atom_site_aniso_label
_atom_site_aniso_U_11
_atom_site_aniso_U_22
_atom_site_aniso_U_33
_atom_site_aniso_U_23
_atom_site_aniso_U_13
_atom_site_aniso_U_12
Ru 0.01911(14) 0.01793(14) 0.01973(14) -0.00030(11) 0.00584(9) 0.00138(10)
Cl1 0.0316(5) 0.0310(5) 0.0313(5) -0.0108(4) 0.0037(4) 0.0004(4)
Cl2 0.0233(4) 0.0222(4) 0.0278(4) -0.0009(3) 0.0040(3) -0.0015(3)
N1 0.0252(15) 0.0230(15) 0.0317(16) 0.0024(12) 0.0117(12) 0.0064(12)
N2 0.0281(15) 0.0210(15) 0.0301(15) 0.0017(12) 0.0104(12) 0.0060(12)
N3 0.0221(14) 0.0267(16) 0.0293(15) 0.0025(12) 0.0073(12) 0.0048(12)
N4 0.0245(14) 0.0221(15) 0.0258(14) 0.0038(12) 0.0094(12) 0.0057(12)
C1 0.0229(16) 0.0194(17) 0.0263(17) 0.0003(13) 0.0065(13) 0.0029(13)
C2 0.0180(15) 0.0290(19) 0.0215(15) 0.0046(14) 0.0047(12) 0.0006(13)
C3 0.0321(19) 0.0276(19) 0.0311(19) 0.0043(15) 0.0102(15) -0.0019(15)
C4 0.037(2) 0.047(2) 0.029(2) 0.0043(18) 0.0126(17) -0.0083(18)
C5 0.037(2) 0.051(3) 0.033(2) -0.0107(19) 0.0165(17) -0.0074(19)
C6 0.034(2) 0.040(2) 0.037(2) -0.0133(18) 0.0157(17) -0.0089(17)
C7 0.0260(17) 0.0278(19) 0.0281(18) -0.0024(15) 0.0075(14) -0.0040(14)
C8 0.0237(16) 0.0183(16) 0.0227(16) -0.0017(13) 0.0046(13) 0.0009(13)
C9 0.038(2) 0.032(2) 0.048(2) 0.0078(18) 0.0204(19) 0.0136(17)
C10 0.040(2) 0.031(2) 0.039(2) 0.0055(17) 0.0154(18) 0.0139(17)
C11 0.0196(15) 0.0246(17) 0.0177(15) -0.0010(13) 0.0022(12) -0.0008(13)
C12 0.030(2) 0.032(2) 0.052(2) 0.0068(18) 0.0174(18) 0.0111(16)
C13 0.034(2) 0.029(2) 0.048(2) 0.0087(17) 0.0195(18) 0.0117(16)
C14 0.0281(18) 0.0249(18) 0.0279(18) 0.0028(14) 0.0115(14) 0.0027(14)
C15 0.040(2) 0.035(2) 0.0301(19) -0.0006(16) 0.0131(17) 0.0054(17)
C16 0.053(3) 0.040(2) 0.032(2) 0.0050(18) 0.0180(19) 0.011(2)
C17 0.044(2) 0.046(3) 0.051(3) 0.014(2) 0.026(2) 0.004(2)
C18 0.040(2) 0.037(2) 0.047(2) 0.0021(19) 0.0133(19) -0.0063(18)
C19 0.0272(18) 0.034(2) 0.034(2) 0.0012(16) 0.0073(16) -0.0020(15)
C20 0.0303(18) 0.0202(17) 0.0286(18) 0.0081(14) 0.0095(15) 0.0076(14)
C21 0.036(2) 0.0196(18) 0.037(2) 0.0010(15) 0.0037(16) 0.0035(15)
C22 0.039(2) 0.0244(19) 0.046(2) 0.0105(17) 0.0116(18) -0.0011(16)
C23 0.044(2) 0.037(2) 0.037(2) 0.0137(18) 0.0125(18) 0.0034(18)
C24 0.040(2) 0.035(2) 0.0283(19) 0.0061(16) 0.0065(16) 0.0045(17)
C25 0.0270(18) 0.0257(18) 0.0293(18) 0.0038(15) 0.0019(15) 0.0058(14)
C26 0.053(3) 0.023(2) 0.040(2) -0.0010(17) 0.0035(19) -0.0042(18)
C27 0.078(4) 0.027(2) 0.056(3) -0.008(2) 0.009(3) 0.002(2)
C28 0.052(3) 0.042(3) 0.061(3) -0.004(2) -0.006(2) -0.008(2)
C29 0.0314(19) 0.035(2) 0.032(2) 0.0049(16) 0.0001(16) -0.0011(16)
C30 0.030(2) 0.061(3) 0.067(3) -0.013(3) 0.003(2) 0.000(2)
C31 0.040(2) 0.039(2) 0.049(3) -0.0071(19) -0.003(2) -0.0005(18)
C32 0.0226(17) 0.0312(19) 0.0297(18) -0.0015(15) 0.0093(14) -0.0010(14)
C33 0.0296(19) 0.056(3) 0.032(2) -0.0074(19) 0.0044(16) -0.0007(19)
C34 0.033(2) 0.073(3) 0.054(3) -0.025(3) 0.007(2) -0.018(2)
C35 0.036(2) 0.073(4) 0.069(3) -0.015(3) 0.017(2) -0.025(2)
C36 0.037(2) 0.051(3) 0.056(3) -0.004(2) 0.022(2) -0.014(2)
C37 0.0244(18) 0.042(2) 0.034(2) -0.0027(17) 0.0103(15) -0.0010(16)
C38 0.0249(17) 0.0212(17) 0.0224(16) 0.0048(13) 0.0078(13) 0.0058(13)
C39 0.0311(18) 0.0209(17) 0.0246(17) 0.0026(14) 0.0083(14) 0.0047(14)
C40 0.0305(18) 0.0225(18) 0.0340(19) 0.0016(15) 0.0106(15) -0.0004(14)
C41 0.035(2) 0.033(2) 0.0314(19) 0.0086(16) 0.0178(16) 0.0054(16)
C42 0.036(2) 0.0298(19) 0.0231(17) 0.0019(15) 0.0105(15) 0.0055(16)
C43 0.0267(17) 0.0261(18) 0.0231(16) 0.0027(14) 0.0053(14) 0.0058(14)
C44 0.0326(19) 0.0239(18) 0.0238(17) 0.0007(14) 0.0084(14) -0.0008(15)
C45 0.040(2) 0.031(2) 0.034(2) 0.0000(16) 0.0064(17) -0.0038(17)
C46 0.048(2) 0.026(2) 0.033(2) -0.0018(16) 0.0109(18) 0.0033(17)
C47 0.038(2) 0.038(2) 0.0252(18) -0.0032(16) 0.0070(16) -0.0039(17)
C48 0.054(3) 0.057(3) 0.040(2) -0.017(2) 0.018(2) -0.015(2)
C49 0.042(3) 0.076(4) 0.080(4) -0.006(3) -0.013(3) -0.002(3)
Cl3 0.0624(9) 0.0591(9) 0.1582(18) 0.0208(10) 0.0197(10) -0.0048(7)
Cl4A 0.0680(13) 0.0786(16) 0.0716(14) 0.0306(12) 0.0049(10) -0.0031(10)
Cl4B 0.118(6) 0.151(7) 0.099(5) 0.025(5) 0.021(4) -0.004(5)
C51 0.065(3) 0.059(3) 0.069(4) 0.002(3) 0.007(3) -0.009(3)

loop_
_atom_type_symbol
_atom_type_description
_atom_type_number_in_cell
_atom_type_scat_dispersion_real
_atom_type_scat_dispersion_imag
_atom_type_scat_source
C C 200 0.0033 0.0016
; International Tables for Crystallography (1992). 
Vol. C, Tables 4.2.6.8 and 6.1.1.4
;
H H 288 0.0000 0.0000
; International Tables for Crystallography (1992). 
Vol. C, Tables 4.2.6.8 and 6.1.1.4
;
Cl Cl 16 0.1484 0.1585
; International Tables for Crystallography (1992). 
Vol. C, Tables 4.2.6.8 and 6.1.1.4
;
N N 16 0.0061 0.0033
; International Tables for Crystallography (1992). 
Vol. C, Tables 4.2.6.8 and 6.1.1.4
;
Ru Ru 4 -1.2594 0.8363
; International Tables for Crystallography (1992). 
Vol. C, Tables 4.2.6.8 and 6.1.1.4
;

loop_
_geom_angle_atom_site_label_1
_geom_angle_atom_site_label_2
_geom_angle_atom_site_label_3
_geom_angle
C1 Ru C8 94.57(14)
C1 Ru C11 94.17(13)
C8 Ru C11 171.22(12)
C1 Ru Cl2 99.48(11)
C8 Ru Cl2 90.20(9)
C11 Ru Cl2 89.14(9)
C1 Ru Cl1 93.09(11)
C8 Ru Cl1 85.83(9)
C11 Ru Cl1 92.92(9)
Cl2 Ru Cl1 167.08(3)
C8 N1 C14 123.0(3)
C8 N1 C9 113.7(3)
C14 N1 C9 120.7(3)
C8 N2 C20 129.4(3)
C8 N2 C10 112.8(3)
C20 N2 C10 117.7(3)
C11 N3 C32 126.1(3)
C11 N3 C12 113.3(3)
C32 N3 C12 118.9(3)
C11 N4 C38 126.5(3)
C11 N4 C13 112.2(3)
C38 N4 C13 117.1(3)
C2 C1 Ru 133.7(3)
C2 C1 H1 113.1
Ru C1 H1 113.1
C7 C2 C3 118.4(3)
C7 C2 C1 124.6(3)
C3 C2 C1 116.9(3)
C4 C3 C2 121.1(4)
C4 C3 H3 119.5
C2 C3 H3 119.5
C3 C4 C5 119.4(4)
C3 C4 H4 120.3
C5 C4 H4 120.3
C6 C5 C4 120.4(4)
C6 C5 H5 119.8
C4 C5 H5 119.8
C5 C6 C7 120.6(4)
C5 C6 H6 119.7
C7 C6 H6 119.7
C6 C7 C2 120.1(3)
C6 C7 H7 119.9
C2 C7 H7 119.9
N1 C8 N2 106.7(3)
N1 C8 Ru 120.6(2)
N2 C8 Ru 132.4(2)
N1 C9 C10 101.7(3)
N1 C9 H91 111.4
C10 C9 H91 111.4
N1 C9 H92 111.4
C10 C9 H92 111.4
H91 C9 H92 109.3
N2 C10 C9 102.5(3)
N2 C10 H101 111.3
C9 C10 H101 111.3
N2 C10 H102 111.3
C9 C10 H102 111.3
H101 C10 H102 109.2
N3 C11 N4 107.5(3)
N3 C11 Ru 127.6(2)
N4 C11 Ru 124.4(2)
N3 C12 C13 103.2(3)
N3 C12 H121 111.1
C13 C12 H121 111.1
N3 C12 H122 111.1
C13 C12 H122 111.1
H121 C12 H122 109.1
N4 C13 C12 103.3(3)
N4 C13 H131 111.1
C12 C13 H131 111.1
N4 C13 H132 111.1
C12 C13 H132 111.1
H131 C13 H132 109.1
N1 C14 C15 112.4(3)
N1 C14 C19 110.9(3)
C15 C14 C19 110.5(3)
N1 C14 H14 107.6
C15 C14 H14 107.6
C19 C14 H14 107.6
C16 C15 C14 109.9(3)
C16 C15 H151 109.7
C14 C15 H151 109.7
C16 C15 H152 109.7
C14 C15 H152 109.7
H151 C15 H152 108.2
C17 C16 C15 112.4(3)
C17 C16 H161 109.1
C15 C16 H161 109.1
C17 C16 H162 109.1
C15 C16 H162 109.1
H161 C16 H162 107.8
C16 C17 C18 111.2(3)
C16 C17 H171 109.4
C18 C17 H171 109.4
C16 C17 H172 109.4
C18 C17 H172 109.4
H171 C17 H172 108.0
C19 C18 C17 110.9(4)
C19 C18 H181 109.5
C17 C18 H181 109.5
C19 C18 H182 109.5
C17 C18 H182 109.5
H181 C18 H182 108.1
C18 C19 C14 110.8(3)
C18 C19 H191 109.5
C14 C19 H191 109.5
C18 C19 H192 109.5
C14 C19 H192 109.5
H191 C19 H192 108.1
C21 C20 C25 122.1(3)
C21 C20 N2 119.1(3)
C25 C20 N2 118.6(3)
C22 C21 C20 117.9(4)
C22 C21 C26 119.9(4)
C20 C21 C26 122.1(3)
C23 C22 C21 121.0(4)
C23 C22 H22 119.5
C21 C22 H22 119.5
C22 C23 C24 120.2(4)
C22 C23 H23 119.9
C24 C23 H23 119.9
C23 C24 C25 121.7(4)
C23 C24 H24 119.1
C25 C24 H24 119.1
C24 C25 C20 117.0(3)
C24 C25 C29 120.7(3)
C20 C25 C29 122.2(3)
C21 C26 C28 112.2(4)
C21 C26 C27 110.6(3)
C28 C26 C27 110.4(4)
C21 C26 H26 107.9
C28 C26 H26 107.9
C27 C26 H26 107.9
C26 C27 H271 109.5
C26 C27 H272 109.5
H271 C27 H272 109.5
C26 C27 H273 109.5
H271 C27 H273 109.5
H272 C27 H273 109.5
C26 C28 H281 109.5
C26 C28 H282 109.5
H281 C28 H282 109.5
C26 C28 H283 109.5
H281 C28 H283 109.5
H282 C28 H283 109.5
C25 C29 C30 109.9(3)
C25 C29 C31 113.2(3)
C30 C29 C31 110.0(3)
C25 C29 H29 107.8
C30 C29 H29 107.8
C31 C29 H29 107.8
C29 C30 H301 109.5
C29 C30 H302 109.5
H301 C30 H302 109.5
C29 C30 H303 109.5
H301 C30 H303 109.5
H302 C30 H303 109.5
C29 C31 H311 109.5
C29 C31 H312 109.5
H311 C31 H312 109.5
C29 C31 H313 109.5
H311 C31 H313 109.5
H312 C31 H313 109.5
N3 C32 C37 112.3(3)
N3 C32 C33 111.7(3)
C37 C32 C33 110.4(3)
N3 C32 H32 107.4
C37 C32 H32 107.4
C33 C32 H32 107.4
C34 C33 C32 109.2(4)
C34 C33 H331 109.8
C32 C33 H331 109.8
C34 C33 H332 109.8
C32 C33 H332 109.8
H331 C33 H332 108.3
C33 C34 C35 111.1(4)
C33 C34 H341 109.4
C35 C34 H341 109.4
C33 C34 H342 109.4
C35 C34 H342 109.4
H341 C34 H342 108.0
C36 C35 C34 110.8(4)
C36 C35 H351 109.5
C34 C35 H351 109.5
C36 C35 H352 109.5
C34 C35 H352 109.5
H351 C35 H352 108.1
C35 C36 C37 111.3(4)
C35 C36 H361 109.4
C37 C36 H361 109.4
C35 C36 H362 109.4
C37 C36 H362 109.4
H361 C36 H362 108.0
C32 C37 C36 110.0(3)
C32 C37 H371 109.7
C36 C37 H371 109.7
C32 C37 H372 109.7
C36 C37 H372 109.7
H371 C37 H372 108.2
C39 C38 C43 120.9(3)
C39 C38 N4 119.7(3)
C43 C38 N4 118.6(3)
C40 C39 C38 118.4(3)
C40 C39 C44 118.8(3)
C38 C39 C44 122.6(3)
C41 C40 C39 121.8(3)
C41 C40 H40 119.1
C39 C40 H40 119.1
C40 C41 C42 119.3(3)
C40 C41 H41 120.3
C42 C41 H41 120.3
C41 C42 C43 121.9(3)
C41 C42 H42 119.0
C43 C42 H42 119.0
C42 C43 C38 117.6(3)
C42 C43 C47 119.1(3)
C38 C43 C47 123.1(3)
C39 C44 C46 110.5(3)
C39 C44 C45 111.6(3)
C46 C44 C45 109.4(3)
C39 C44 H44 108.4
C46 C44 H44 108.4
C45 C44 H44 108.4
C44 C45 H451 109.5
C44 C45 H452 109.5
H451 C45 H452 109.5
C44 C45 H453 109.5
H451 C45 H453 109.5
H452 C45 H453 109.5
C44 C46 H461 109.5
C44 C46 H462 109.5
H461 C46 H462 109.5
C44 C46 H463 109.5
H461 C46 H463 109.5
H462 C46 H463 109.5
C43 C47 C48 113.8(3)
C43 C47 C49 109.8(4)
C48 C47 C49 109.8(4)
C43 C47 H47 107.7
C48 C47 H47 107.7
C49 C47 H47 107.7
C47 C48 H481 109.5
C47 C48 H482 109.5
H481 C48 H482 109.5
C47 C48 H483 109.5
H481 C48 H483 109.5
H482 C48 H483 109.5
C47 C49 H491 109.5
C47 C49 H492 109.5
H491 C49 H492 109.5
C47 C49 H493 109.5
H491 C49 H493 109.5
H492 C49 H493 109.5
Cl4A C51 Cl3 115.9(3)
Cl4A C51 Cl4B 45.0(4)
Cl3 C51 Cl4B 97.6(4)
Cl4A C51 H511 108.3
Cl3 C51 H511 108.3
Cl4B C51 H511 76.8
Cl4A C51 H512 108.3
Cl3 C51 H512 108.3
Cl4B C51 H512 150.2
H511 C51 H512 107.4
Cl4A C51 H513 67.2
Cl3 C51 H513 112.2
Cl4B C51 H513 112.2
H511 C51 H513 136.4
H512 C51 H513 44.4
Cl4A C51 H514 128.5
Cl3 C51 H514 112.2
Cl4B C51 H514 112.2
H511 C51 H514 36.9
H512 C51 H514 71.5
H513 C51 H514 109.8

loop_
_geom_bond_atom_site_label_1
_geom_bond_atom_site_label_2
_geom_bond_distance
Ru C1 1.828(3)
Ru C8 2.086(3)
Ru C11 2.122(3)
Ru Cl2 2.3636(8)
Ru Cl1 2.3885(9)
N1 C8 1.347(4)
N1 C14 1.466(4)
N1 C9 1.470(4)
N2 C8 1.351(4)
N2 C20 1.438(4)
N2 C10 1.475(4)
N3 C11 1.345(4)
N3 C32 1.466(5)
N3 C12 1.470(5)
N4 C11 1.366(4)
N4 C38 1.439(4)
N4 C13 1.476(4)
C1 C2 1.465(5)
C1 H1 0.9500
C2 C7 1.399(5)
C2 C3 1.405(5)
C3 C4 1.384(5)
C3 H3 0.9500
C4 C5 1.384(6)
C4 H4 0.9500
C5 C6 1.381(6)
C5 H5 0.9500
C6 C7 1.384(5)
C6 H6 0.9500
C7 H7 0.9500
C9 C10 1.513(5)
C9 H91 0.9900
C9 H92 0.9900
C10 H101 0.9900
C10 H102 0.9900
C12 C13 1.503(5)
C12 H121 0.9900
C12 H122 0.9900
C13 H131 0.9900
C13 H132 0.9900
C14 C15 1.529(5)
C14 C19 1.529(5)
C14 H14 1.0000
C15 C16 1.524(6)
C15 H151 0.9900
C15 H152 0.9900
C16 C17 1.521(6)
C16 H161 0.9900
C16 H162 0.9900
C17 C18 1.529(6)
C17 H171 0.9900
C17 H172 0.9900
C18 C19 1.516(5)
C18 H181 0.9900
C18 H182 0.9900
C19 H191 0.9900
C19 H192 0.9900
C20 C21 1.399(5)
C20 C25 1.411(5)
C21 C22 1.397(5)
C21 C26 1.518(5)
C22 C23 1.376(6)
C22 H22 0.9500
C23 C24 1.376(6)
C23 H23 0.9500
C24 C25 1.397(5)
C24 H24 0.9500
C25 C29 1.510(5)
C26 C28 1.531(6)
C26 C27 1.542(6)
C26 H26 1.0000
C27 H271 0.9800
C27 H272 0.9800
C27 H273 0.9800
C28 H281 0.9800
C28 H282 0.9800
C28 H283 0.9800
C29 C30 1.526(6)
C29 C31 1.527(6)
C29 H29 1.0000
C30 H301 0.9800
C30 H302 0.9800
C30 H303 0.9800
C31 H311 0.9800
C31 H312 0.9800
C31 H313 0.9800
C32 C37 1.531(5)
C32 C33 1.534(5)
C32 H32 1.0000
C33 C34 1.530(6)
C33 H331 0.9900
C33 H332 0.9900
C34 C35 1.531(6)
C34 H341 0.9900
C34 H342 0.9900
C35 C36 1.518(7)
C35 H351 0.9900
C35 H352 0.9900
C36 C37 1.531(6)
C36 H361 0.9900
C36 H362 0.9900
C37 H371 0.9900
C37 H372 0.9900
C38 C39 1.408(5)
C38 C43 1.416(5)
C39 C40 1.390(5)
C39 C44 1.524(5)
C40 C41 1.378(5)
C40 H40 0.9500
C41 C42 1.383(5)
C41 H41 0.9500
C42 C43 1.400(5)
C42 H42 0.9500
C43 C47 1.521(5)
C44 C46 1.533(5)
C44 C45 1.534(5)
C44 H44 1.0000
C45 H451 0.9800
C45 H452 0.9800
C45 H453 0.9800
C46 H461 0.9800
C46 H462 0.9800
C46 H463 0.9800
C47 C48 1.521(6)
C47 C49 1.535(6)
C47 H47 1.0000
C48 H481 0.9800
C48 H482 0.9800
C48 H483 0.9800
C49 H491 0.9800
C49 H492 0.9800
C49 H493 0.9800
Cl3 C51 1.724(4)
Cl4A C51 1.721(4)
Cl4B C51 1.735(5)
C51 H511 0.9900
C51 H512 0.9900
C51 H513 0.9900
C51 H514 0.9900

loop_
_geom_torsion_atom_site_label_1
_geom_torsion_atom_site_label_2
_geom_torsion_atom_site_label_3
_geom_torsion_atom_site_label_4
_geom_torsion
C8 Ru C1 C2 -129.7(3)
C11 Ru C1 C2 51.1(3)
Cl2 Ru C1 C2 -38.8(3)
Cl1 Ru C1 C2 144.2(3)
Ru C1 C2 C7 0.6(5)
Ru C1 C2 C3 -177.5(3)
C7 C2 C3 C4 -0.9(5)
C1 C2 C3 C4 177.3(3)
C2 C3 C4 C5 0.4(6)
C3 C4 C5 C6 0.9(6)
C4 C5 C6 C7 -1.7(6)
C5 C6 C7 C2 1.2(6)
C3 C2 C7 C6 0.1(5)
C1 C2 C7 C6 -178.0(3)
C14 N1 C8 N2 167.8(3)
C9 N1 C8 N2 6.4(4)
C14 N1 C8 Ru -17.8(4)
C9 N1 C8 Ru -179.2(3)
C20 N2 C8 N1 -174.2(3)
C10 N2 C8 N1 4.6(4)
C20 N2 C8 Ru 12.3(6)
C10 N2 C8 Ru -168.8(3)
C1 Ru C8 N1 -177.1(3)
C11 Ru C8 N1 -2.3(10)
Cl2 Ru C8 N1 83.4(3)
Cl1 Ru C8 N1 -84.3(3)
C1 Ru C8 N2 -4.4(3)
C11 Ru C8 N2 170.5(7)
Cl2 Ru C8 N2 -103.9(3)
Cl1 Ru C8 N2 88.4(3)
C8 N1 C9 C10 -14.0(4)
C14 N1 C9 C10 -175.9(3)
C8 N2 C10 C9 -13.0(4)
C20 N2 C10 C9 166.0(3)
N1 C9 C10 N2 14.9(4)
C32 N3 C11 N4 -165.2(3)
C12 N3 C11 N4 -0.4(4)
C32 N3 C11 Ru 23.1(5)
C12 N3 C11 Ru -172.1(3)
C38 N4 C11 N3 152.1(3)
C13 N4 C11 N3 -4.2(4)
C38 N4 C11 Ru -35.8(4)
C13 N4 C11 Ru 167.9(3)
C1 Ru C11 N3 25.9(3)
C8 Ru C11 N3 -148.9(7)
Cl2 Ru C11 N3 125.4(3)
Cl1 Ru C11 N3 -67.4(3)
C1 Ru C11 N4 -144.5(3)
C8 Ru C11 N4 40.6(10)
Cl2 Ru C11 N4 -45.1(3)
Cl1 Ru C11 N4 122.2(3)
C11 N3 C12 C13 4.5(4)
C32 N3 C12 C13 170.5(3)
C11 N4 C13 C12 6.8(4)
C38 N4 C13 C12 -151.9(3)
N3 C12 C13 N4 -6.4(4)
C8 N1 C14 C15 139.0(3)
C9 N1 C14 C15 -60.8(4)
C8 N1 C14 C19 -96.7(4)
C9 N1 C14 C19 63.4(4)
N1 C14 C15 C16 -178.5(3)
C19 C14 C15 C16 57.0(4)
C14 C15 C16 C17 -55.4(4)
C15 C16 C17 C18 54.3(5)
C16 C17 C18 C19 -54.5(5)
C17 C18 C19 C14 57.1(4)
N1 C14 C19 C18 176.0(3)
C15 C14 C19 C18 -58.7(4)
C8 N2 C20 C21 -106.7(4)
C10 N2 C20 C21 74.5(4)
C8 N2 C20 C25 78.1(5)
C10 N2 C20 C25 -100.7(4)
C25 C20 C21 C22 1.6(5)
N2 C20 C21 C22 -173.5(3)
C25 C20 C21 C26 -177.9(3)
N2 C20 C21 C26 7.0(5)
C20 C21 C22 C23 -0.8(6)
C26 C21 C22 C23 178.7(4)
C21 C22 C23 C24 -0.7(6)
C22 C23 C24 C25 1.5(6)
C23 C24 C25 C20 -0.8(5)
C23 C24 C25 C29 176.2(4)
C21 C20 C25 C24 -0.8(5)
N2 C20 C25 C24 174.3(3)
C21 C20 C25 C29 -177.7(3)
N2 C20 C25 C29 -2.6(5)
C22 C21 C26 C28 -55.1(5)
C20 C21 C26 C28 124.4(4)
C22 C21 C26 C27 68.6(5)
C20 C21 C26 C27 -112.0(4)
C24 C25 C29 C30 -83.8(5)
C20 C25 C29 C30 92.9(4)
C24 C25 C29 C31 39.6(5)
C20 C25 C29 C31 -143.6(4)
C11 N3 C32 C37 -141.7(3)
C12 N3 C32 C37 54.3(4)
C11 N3 C32 C33 93.7(4)
C12 N3 C32 C33 -70.4(4)
N3 C32 C33 C34 -175.0(3)
C37 C32 C33 C34 59.3(4)
C32 C33 C34 C35 -58.1(5)
C33 C34 C35 C36 56.6(6)
C34 C35 C36 C37 -55.6(6)
N3 C32 C37 C36 176.0(3)
C33 C32 C37 C36 -58.6(4)
C35 C36 C37 C32 56.7(5)
C11 N4 C38 C39 129.6(4)
C13 N4 C38 C39 -75.1(4)
C11 N4 C38 C43 -60.5(4)
C13 N4 C38 C43 94.7(4)
C43 C38 C39 C40 -0.5(5)
N4 C38 C39 C40 169.1(3)
C43 C38 C39 C44 -177.1(3)
N4 C38 C39 C44 -7.5(5)
C38 C39 C40 C41 0.4(5)
C44 C39 C40 C41 177.1(3)
C39 C40 C41 C42 0.3(6)
C40 C41 C42 C43 -0.9(6)
C41 C42 C43 C38 0.8(5)
C41 C42 C43 C47 -173.6(3)
C39 C38 C43 C42 -0.1(5)
N4 C38 C43 C42 -169.8(3)
C39 C38 C43 C47 174.1(3)
N4 C38 C43 C47 4.4(5)
C40 C39 C44 C46 -68.8(4)
C38 C39 C44 C46 107.8(4)
C40 C39 C44 C45 53.3(4)
C38 C39 C44 C45 -130.2(3)
C42 C43 C47 C48 -42.3(5)
C38 C43 C47 C48 143.6(4)
C42 C43 C47 C49 81.2(5)
C38 C43 C47 C49 -92.9(4)
